data_4028999
loop_
_publ_author_name
'Commins, Patrick'
'Garcia-Garibay, Miguel A'

_publ_section_title
;
 Photochromic molecular gyroscope with solid state rotational States
 determined by an azobenzene bridge.
;
_journal_issue 4
_journal_name_full 'The Journal of organic chemistry'
_journal_page_first 1611
_journal_page_last 1619
_journal_paper_doi 10.1021/jo402516n
_journal_volume 79
_journal_year 2014
_chemical_formula_moiety 'C62 H44 N2 O2, 0.83(C H2 Cl2)'
_chemical_formula_sum 'C62.83 H45.66 Cl1.66 N2 O2'
_chemical_formula_weight 919.48
_chemical_name_systematic
; 
 ? 
;
_space_group_IT_number 14
_symmetry_cell_setting monoclinic
_symmetry_space_group_name_Hall '-P 2ybc'
_symmetry_space_group_name_H-M 'P 1 21/c 1'
_atom_sites_solution_hydrogens geom
_atom_sites_solution_primary direct
_atom_sites_solution_secondary difmap
_audit_creation_method SHELXL-97
_cell_angle_alpha 90.00
_cell_angle_beta 93.240(2)
_cell_angle_gamma 90.00
_cell_formula_units_Z 4
_cell_length_a 34.530(5)
_cell_length_b 15.623(2)
_cell_length_c 9.9225(14)
_cell_measurement_reflns_used 7626
_cell_measurement_temperature 100(2)
_cell_measurement_theta_max 28.82
_cell_measurement_theta_min 3.74
_cell_volume 5344.3(13)
_computing_cell_refinement 'Bruker SAINT'
_computing_data_collection 'Bruker APEX2'
_computing_data_reduction 'Bruker SAINT'
_computing_molecular_graphics 'Bruker SHELXTL'
_computing_publication_material 'Bruker SHELXTL'
_computing_structure_refinement 'SHELXL-97 (Sheldrick, 2008)'
_computing_structure_solution 'SHELXS-97 (Sheldrick, 2008)'
_diffrn_ambient_temperature 100(2)
_diffrn_measured_fraction_theta_full 0.992
_diffrn_measured_fraction_theta_max 0.949
_diffrn_measurement_device_type 'Bruker APEX-II CCD'
_diffrn_measurement_method '\f and \w scans'
_diffrn_radiation_monochromator graphite
_diffrn_radiation_source 'fine-focus sealed tube'
_diffrn_radiation_type MoK\a
_diffrn_radiation_wavelength 0.71073
_diffrn_reflns_av_R_equivalents 0.0569
_diffrn_reflns_av_sigmaI/netI 0.0544
_diffrn_reflns_limit_h_max 47
_diffrn_reflns_limit_h_min -49
_diffrn_reflns_limit_k_max 21
_diffrn_reflns_limit_k_min -21
_diffrn_reflns_limit_l_max 14
_diffrn_reflns_limit_l_min -14
_diffrn_reflns_number 74813
_diffrn_reflns_theta_full 27.50
_diffrn_reflns_theta_max 30.57
_diffrn_reflns_theta_min 3.52
_exptl_absorpt_coefficient_mu 0.148
_exptl_absorpt_correction_T_max 0.9853
_exptl_absorpt_correction_T_min 0.9370
_exptl_absorpt_correction_type multi-scan
_exptl_absorpt_process_details 'Sadabs (Bruker)'
_exptl_crystal_colour colorless
_exptl_crystal_density_diffrn 1.143
_exptl_crystal_density_method 'not measured'
_exptl_crystal_description tablet
_exptl_crystal_F_000 1922.6
_exptl_crystal_size_max 0.20
_exptl_crystal_size_mid 0.12
_exptl_crystal_size_min 0.10
_platon_squeeze_details
;
;
_refine_diff_density_max 0.755
_refine_diff_density_min -0.362
_refine_diff_density_rms 0.062
_refine_ls_extinction_method none
_refine_ls_goodness_of_fit_ref 1.065
_refine_ls_hydrogen_treatment constr
_refine_ls_matrix_type full
_refine_ls_number_parameters 687
_refine_ls_number_reflns 15567
_refine_ls_number_restraints 68
_refine_ls_restrained_S_all 1.072
_refine_ls_R_factor_all 0.1008
_refine_ls_R_factor_gt 0.0633
_refine_ls_shift/su_max 0.001
_refine_ls_shift/su_mean 0.000
_refine_ls_structure_factor_coef Fsqd
_refine_ls_weighting_details 'calc w=1/[\s^2^(Fo^2^)+(0.1033P)^2^+0.0000P] where P=(Fo^2^+2Fc^2^)/3'
_refine_ls_weighting_scheme calc
_refine_ls_wR_factor_gt 0.1732
_refine_ls_wR_factor_ref 0.1919
_reflns_number_gt 9871
_reflns_number_total 15567
_reflns_threshold_expression >2sigma(I)
_cod_data_source_file jo402516n_si_002.cif
_cod_data_source_block gg412s
_cod_depositor_comments
;
The following automatic conversions were performed:

'_symmetry_cell_setting' value 'Monoclinic' changed to 'monoclinic'
according to
/usr/data/users/saulius/automatic-downloads/current/ACS/lib/dictionaries/cif_core.dic
dictionary named 'cif_core.dic' version 2.4.2 from 2011-04-26.

Automatic conversion script
Id: cif_fix_values 2281 2013-09-26 08:29:07Z andrius 
;
_cod_original_cell_volume 5344.1(13)
_cod_original_sg_symbol_H-M P2(1)/c
_cod_database_code 4028999

loop_
_symmetry_equiv_pos_as_xyz
'x, y, z'
'-x, y+1/2, -z+1/2'
'-x, -y, -z'
'x, -y-1/2, z-1/2'

loop_
_atom_site_label
_atom_site_type_symbol
_atom_site_fract_x
_atom_site_fract_y
_atom_site_fract_z
_atom_site_U_iso_or_equiv
_atom_site_adp_type
_atom_site_occupancy
_atom_site_symmetry_multiplicity
_atom_site_calc_flag
_atom_site_refinement_flags
_atom_site_disorder_assembly
_atom_site_disorder_group
C2S C 0.25841(15) 0.4008(3) 1.0423(7) 0.0667(16) Uani 0.46 1 d PD A -2
H2S1 H 0.2592 0.3390 1.0200 0.080 Uiso 0.46 1 calc PR A -2
H2S2 H 0.2551 0.4060 1.1404 0.080 Uiso 0.46 1 calc PR A -2
Cl3 Cl 0.30251(4) 0.44800(8) 1.00409(18) 0.0646(4) Uani 0.46 1 d PD A -2
Cl4 Cl 0.21861(4) 0.44787(9) 0.9539(2) 0.0747(5) Uani 0.46 1 d PD A -2
C1S C 0.24701(17) 0.3930(4) 0.7011(10) 0.078(3) Uani 0.37 1 d PD B -1
H1S1 H 0.2487 0.3978 0.6021 0.094 Uiso 0.37 1 calc PR B -1
H1S2 H 0.2455 0.3315 0.7241 0.094 Uiso 0.37 1 calc PR B -1
Cl1 Cl 0.28905(6) 0.43828(12) 0.7834(3) 0.0906(7) Uani 0.37 1 d PD B -1
Cl2 Cl 0.20491(5) 0.44526(11) 0.7494(3) 0.0920(8) Uani 0.37 1 d PD B -1
O1 O 0.04903(3) 0.68379(7) 0.75551(12) 0.0264(3) Uani 1 1 d . . .
O2 O 0.44164(3) 0.67104(7) 0.99805(12) 0.0270(3) Uani 1 1 d . . .
N1 N 0.23227(4) 0.67400(9) 0.90354(15) 0.0290(3) Uani 1 1 d . . .
N2 N 0.25949(4) 0.67325(9) 0.82452(15) 0.0300(3) Uani 1 1 d . . .
C1 C 0.40598(4) 0.97885(10) 0.98166(16) 0.0220(3) Uani 1 1 d . . .
C2 C 0.36437(5) 0.95472(10) 0.96695(18) 0.0285(4) Uani 1 1 d . . .
C3 C 0.33025(5) 0.94301(11) 0.9488(2) 0.0362(4) Uani 1 1 d . C .
C4 C 0.28904(5) 0.93581(12) 0.9173(2) 0.0406(5) Uani 1 1 d DU . .
C5 C 0.26146(9) 0.9608(3) 1.0187(3) 0.0548(9) Uani 0.73 1 d PDU C 1
H5 H 0.2705 0.9781 1.1067 0.066 Uiso 0.73 1 calc PR C 1
C6 C 0.22231(9) 0.9587(3) 0.9831(3) 0.0516(9) Uani 0.73 1 d PDU C 1
H6 H 0.2039 0.9729 1.0471 0.062 Uiso 0.73 1 calc PR C 1
C5A C 0.26405(17) 0.9114(4) 0.9808(7) 0.0195(11) Uani 0.27 1 d PDU C 2
H5A H 0.2713 0.8883 1.0671 0.023 Uiso 0.27 1 calc PR C 2
C6A C 0.22484(18) 0.9124(4) 0.9437(7) 0.0221(12) Uani 0.27 1 d PDU C 2
H6A H 0.2083 0.8923 1.0102 0.027 Uiso 0.27 1 calc PR C 2
C7 C 0.20942(5) 0.93403(11) 0.8443(2) 0.0396(5) Uani 1 1 d DU . .
C8 C 0.23541(8) 0.9088(2) 0.7644(4) 0.0551(10) Uani 0.73 1 d PDU C 1
H8 H 0.2271 0.8872 0.6781 0.066 Uiso 0.73 1 calc PR C 1
C9 C 0.27516(9) 0.9118(3) 0.7993(4) 0.0562(10) Uani 0.73 1 d PDU C 1
H9 H 0.2928 0.8956 0.7337 0.067 Uiso 0.73 1 calc PR C 1
C8A C 0.2387(2) 0.9593(5) 0.7201(8) 0.0349(16) Uani 0.27 1 d PDU C 2
H8A H 0.2289 0.9725 0.6311 0.042 Uiso 0.27 1 calc PR C 2
C9A C 0.2777(2) 0.9594(6) 0.7565(9) 0.042(2) Uani 0.27 1 d PDU C 2
H9A H 0.2968 0.9720 0.6942 0.050 Uiso 0.27 1 calc PR C 2
C10 C 0.16861(5) 0.94095(11) 0.8080(2) 0.0352(4) Uani 1 1 d . C .
C11 C 0.13493(5) 0.95484(10) 0.78398(18) 0.0268(3) Uani 1 1 d . . .
C12 C 0.09452(4) 0.98514(9) 0.75778(16) 0.0211(3) Uani 1 1 d . C .
C13 C 0.06590(4) 0.91616(9) 0.80162(15) 0.0204(3) Uani 1 1 d . . .
C14 C 0.03397(5) 0.93549(10) 0.87418(16) 0.0232(3) Uani 1 1 d . C .
H14 H 0.0294 0.9929 0.9008 0.028 Uiso 1 1 calc R . .
C15 C 0.00849(5) 0.87058(10) 0.90828(16) 0.0259(3) Uani 1 1 d . . .
H15 H -0.0133 0.8840 0.9589 0.031 Uiso 1 1 calc R C .
C16 C 0.01463(5) 0.78708(10) 0.86911(16) 0.0255(3) Uani 1 1 d . C .
H16 H -0.0025 0.7430 0.8943 0.031 Uiso 1 1 calc R . .
C17 C 0.04611(5) 0.76774(9) 0.79244(15) 0.0223(3) Uani 1 1 d . . .
C18 C 0.07177(5) 0.83170(9) 0.76013(16) 0.0218(3) Uani 1 1 d . C .
H18 H 0.0935 0.8182 0.7095 0.026 Uiso 1 1 calc R . .
C19 C 0.07828(5) 0.66170(10) 0.66468(17) 0.0272(4) Uani 1 1 d . . .
H19A H 0.0763 0.7012 0.5866 0.033 Uiso 1 1 calc R C .
H19B H 0.0732 0.6031 0.6303 0.033 Uiso 1 1 calc R . .
C20 C 0.11891(5) 0.66539(9) 0.72712(16) 0.0242(3) Uani 1 1 d . C .
C21 C 0.12678(5) 0.64779(11) 0.86278(17) 0.0285(4) Uani 1 1 d . . .
H21 H 0.1062 0.6332 0.9183 0.034 Uiso 1 1 calc R C .
C22 C 0.16450(5) 0.65138(11) 0.91736(17) 0.0285(4) Uani 1 1 d . C .
H22 H 0.1698 0.6391 1.0103 0.034 Uiso 1 1 calc R . .
C23 C 0.19454(5) 0.67284(10) 0.83713(17) 0.0259(3) Uani 1 1 d . . .
C24 C 0.18691(6) 0.69202(14) 0.70125(19) 0.0405(5) Uani 1 1 d . C .
H24 H 0.2073 0.7083 0.6462 0.049 Uiso 1 1 calc R . .
C25 C 0.14913(6) 0.68704(13) 0.64773(18) 0.0382(5) Uani 1 1 d . . .
H25 H 0.1438 0.6987 0.5546 0.046 Uiso 1 1 calc R C .
C26 C 0.29684(5) 0.67325(11) 0.89281(17) 0.0274(4) Uani 1 1 d . . .
C27 C 0.32712(5) 0.64219(11) 0.82097(17) 0.0313(4) Uani 1 1 d . . .
H27 H 0.3225 0.6249 0.7297 0.038 Uiso 1 1 calc R . .
C28 C 0.36417(5) 0.63621(11) 0.88163(17) 0.0298(4) Uani 1 1 d . . .
H28 H 0.3848 0.6142 0.8324 0.036 Uiso 1 1 calc R . .
C29 C 0.37110(5) 0.66246(10) 1.01439(16) 0.0257(3) Uani 1 1 d . . .
C30 C 0.34079(5) 0.69618(12) 1.08370(18) 0.0338(4) Uani 1 1 d . . .
H30 H 0.3456 0.7155 1.1739 0.041 Uiso 1 1 calc R . .
C31 C 0.30368(5) 0.70225(12) 1.02426(18) 0.0339(4) Uani 1 1 d . . .
H31 H 0.2832 0.7258 1.0726 0.041 Uiso 1 1 calc R . .
C32 C 0.41067(5) 0.65433(10) 1.08407(17) 0.0274(3) Uani 1 1 d . . .
H32A H 0.4127 0.6947 1.1610 0.033 Uiso 1 1 calc R . .
H32B H 0.4137 0.5957 1.1209 0.033 Uiso 1 1 calc R . .
C33 C 0.44621(5) 0.75295(10) 0.95312(16) 0.0240(3) Uani 1 1 d . . .
C34 C 0.47658(5) 0.76428(10) 0.86786(17) 0.0266(3) Uani 1 1 d . . .
H34 H 0.4919 0.7168 0.8433 0.032 Uiso 1 1 calc R . .
C35 C 0.48426(5) 0.84521(10) 0.81934(17) 0.0265(3) Uani 1 1 d . . .
H35 H 0.5050 0.8532 0.7617 0.032 Uiso 1 1 calc R . .
C36 C 0.46179(5) 0.91528(10) 0.85429(16) 0.0237(3) Uani 1 1 d . . .
H36 H 0.4675 0.9708 0.8218 0.028 Uiso 1 1 calc R . .
C37 C 0.43103(5) 0.90351(9) 0.93659(16) 0.0222(3) Uani 1 1 d . . .
C38 C 0.42322(5) 0.82191(10) 0.98609(16) 0.0236(3) Uani 1 1 d . . .
H38 H 0.4022 0.8136 1.0423 0.028 Uiso 1 1 calc R . .
C39 C 0.41618(5) 1.00102(9) 1.13141(16) 0.0224(3) Uani 1 1 d . . .
C40 C 0.44957(5) 0.97047(10) 1.20063(16) 0.0237(3) Uani 1 1 d . . .
H40 H 0.4663 0.9326 1.1568 0.028 Uiso 1 1 calc R . .
C41 C 0.45864(5) 0.99502(10) 1.33359(17) 0.0274(3) Uani 1 1 d . . .
H41 H 0.4815 0.9739 1.3798 0.033 Uiso 1 1 calc R . .
C42 C 0.43439(6) 1.05012(11) 1.39864(18) 0.0319(4) Uani 1 1 d . . .
H42 H 0.4405 1.0665 1.4896 0.038 Uiso 1 1 calc R . .
C43 C 0.40135(6) 1.08102(12) 1.33035(19) 0.0361(4) Uani 1 1 d . . .
H43 H 0.3848 1.1194 1.3742 0.043 Uiso 1 1 calc R . .
C44 C 0.39214(5) 1.05641(11) 1.19834(18) 0.0302(4) Uani 1 1 d . . .
H44 H 0.3692 1.0776 1.1529 0.036 Uiso 1 1 calc R . .
C45 C 0.41169(5) 1.05895(10) 0.89357(16) 0.0240(3) Uani 1 1 d . . .
C46 C 0.43992(5) 1.11931(10) 0.93039(17) 0.0280(4) Uani 1 1 d . . .
H46 H 0.4557 1.1113 1.0110 0.034 Uiso 1 1 calc R . .
C47 C 0.44546(6) 1.19123(11) 0.85108(19) 0.0353(4) Uani 1 1 d . . .
H47 H 0.4649 1.2319 0.8780 0.042 Uiso 1 1 calc R . .
C48 C 0.42289(6) 1.20377(11) 0.73350(19) 0.0365(4) Uani 1 1 d . . .
H48 H 0.4263 1.2533 0.6800 0.044 Uiso 1 1 calc R . .
C49 C 0.39519(6) 1.14332(12) 0.69451(18) 0.0363(4) Uani 1 1 d . . .
H49 H 0.3798 1.1511 0.6131 0.044 Uiso 1 1 calc R . .
C50 C 0.38967(5) 1.07111(12) 0.77348(18) 0.0317(4) Uani 1 1 d . . .
H50 H 0.3707 1.0299 0.7450 0.038 Uiso 1 1 calc R . .
C51 C 0.08788(4) 1.00420(9) 0.60544(16) 0.0210(3) Uani 1 1 d . . .
C52 C 0.05388(5) 0.98152(10) 0.53271(16) 0.0235(3) Uani 1 1 d . C .
H52 H 0.0344 0.9505 0.5757 0.028 Uiso 1 1 calc R . .
C53 C 0.04821(5) 1.00401(10) 0.39703(17) 0.0275(4) Uani 1 1 d . . .
H53 H 0.0248 0.9882 0.3481 0.033 Uiso 1 1 calc R C .
C54 C 0.07630(5) 1.04902(11) 0.33330(17) 0.0309(4) Uani 1 1 d . C .
H54 H 0.0722 1.0648 0.2411 0.037 Uiso 1 1 calc R . .
C55 C 0.11032(5) 1.07096(11) 0.40446(18) 0.0325(4) Uani 1 1 d . . .
H55 H 0.1298 1.1015 0.3607 0.039 Uiso 1 1 calc R C .
C56 C 0.11630(5) 1.04875(10) 0.53945(17) 0.0277(4) Uani 1 1 d . C .
H56 H 0.1399 1.0640 0.5873 0.033 Uiso 1 1 calc R . .
C57 C 0.09015(5) 1.06897(9) 0.83965(15) 0.0209(3) Uani 1 1 d . . .
C58 C 0.11003(5) 1.07883(11) 0.96443(17) 0.0294(4) Uani 1 1 d . C .
H58 H 0.1257 1.0335 1.0007 0.035 Uiso 1 1 calc R . .
C59 C 0.10709(6) 1.15480(11) 1.03669(18) 0.0332(4) Uani 1 1 d . . .
H59 H 0.1210 1.1611 1.1215 0.040 Uiso 1 1 calc R C .
C60 C 0.08411(5) 1.22096(10) 0.98570(17) 0.0305(4) Uani 1 1 d . C .
H60 H 0.0825 1.2731 1.0344 0.037 Uiso 1 1 calc R . .
C61 C 0.06349(5) 1.21073(10) 0.86343(17) 0.0293(4) Uani 1 1 d . . .
H61 H 0.0473 1.2556 0.8287 0.035 Uiso 1 1 calc R C .
C62 C 0.06639(5) 1.13494(9) 0.79082(16) 0.0234(3) Uani 1 1 d . C .
H62 H 0.0520 1.1283 0.7071 0.028 Uiso 1 1 calc R . .

loop_
_atom_site_aniso_label
_atom_site_aniso_U_11
_atom_site_aniso_U_22
_atom_site_aniso_U_33
_atom_site_aniso_U_23
_atom_site_aniso_U_13
_atom_site_aniso_U_12
C2S 0.050(3) 0.045(3) 0.107(5) 0.009(3) 0.012(3) 0.004(2)
Cl3 0.0330(6) 0.0469(6) 0.1151(12) 0.0054(7) 0.0160(7) -0.0010(5)
Cl4 0.0394(7) 0.0559(8) 0.1281(14) 0.0005(8) -0.0019(8) 0.0065(6)
C1S 0.035(4) 0.048(4) 0.156(8) -0.014(4) 0.044(4) -0.011(3)
Cl1 0.0507(11) 0.0562(11) 0.167(2) 0.0001(12) 0.0212(13) -0.0170(8)
Cl2 0.0482(10) 0.0491(9) 0.184(2) 0.0015(12) 0.0533(13) -0.0013(7)
O1 0.0280(6) 0.0194(5) 0.0312(6) -0.0012(4) -0.0024(5) -0.0004(4)
O2 0.0287(6) 0.0220(5) 0.0300(6) 0.0016(4) -0.0007(5) -0.0007(4)
N1 0.0262(8) 0.0312(7) 0.0299(8) 0.0013(6) 0.0029(6) 0.0009(6)
N2 0.0274(8) 0.0340(8) 0.0287(8) -0.0002(6) 0.0041(6) 0.0033(6)
C1 0.0162(7) 0.0234(7) 0.0262(8) 0.0011(6) -0.0016(6) -0.0008(5)
C2 0.0210(8) 0.0274(8) 0.0365(9) 0.0033(7) -0.0030(7) -0.0008(6)
C3 0.0226(9) 0.0323(9) 0.0528(12) 0.0071(8) -0.0057(8) -0.0018(7)
C4 0.0205(9) 0.0321(9) 0.0676(14) 0.0072(9) -0.0113(9) -0.0010(7)
C5 0.0238(15) 0.107(3) 0.0327(16) -0.0027(18) -0.0031(12) 0.0006(18)
C6 0.0242(15) 0.097(3) 0.0341(17) 0.0046(18) 0.0044(12) 0.0024(17)
C5A 0.011(3) 0.023(3) 0.024(3) 0.006(2) -0.005(2) 0.001(2)
C6A 0.011(3) 0.029(3) 0.027(3) 0.005(3) 0.001(2) -0.001(2)
C7 0.0196(9) 0.0270(8) 0.0708(14) 0.0001(9) -0.0110(9) 0.0003(7)
C8 0.0210(14) 0.075(2) 0.068(2) -0.045(2) -0.0102(15) 0.0071(15)
C9 0.0200(14) 0.079(3) 0.069(2) -0.049(2) -0.0034(15) 0.0084(16)
C8A 0.029(4) 0.046(4) 0.029(4) 0.009(3) -0.002(3) -0.006(3)
C9A 0.029(4) 0.055(5) 0.041(4) 0.013(4) 0.001(3) -0.004(4)
C10 0.0224(9) 0.0256(8) 0.0563(12) -0.0036(8) -0.0087(8) 0.0009(6)
C11 0.0220(8) 0.0208(7) 0.0371(9) -0.0005(6) -0.0029(7) -0.0004(6)
C12 0.0186(8) 0.0197(7) 0.0247(8) -0.0004(6) -0.0017(6) 0.0019(5)
C13 0.0181(7) 0.0222(7) 0.0202(7) 0.0020(6) -0.0047(6) 0.0003(5)
C14 0.0229(8) 0.0219(7) 0.0242(8) -0.0012(6) -0.0024(6) -0.0002(6)
C15 0.0231(8) 0.0300(8) 0.0246(8) -0.0004(6) 0.0008(7) -0.0017(6)
C16 0.0265(9) 0.0245(7) 0.0250(8) 0.0023(6) -0.0026(7) -0.0041(6)
C17 0.0249(8) 0.0197(7) 0.0213(8) 0.0011(6) -0.0069(6) 0.0002(6)
C18 0.0219(8) 0.0199(7) 0.0232(8) 0.0011(6) -0.0025(6) 0.0018(6)
C19 0.0332(9) 0.0228(7) 0.0252(8) -0.0031(6) -0.0032(7) 0.0019(6)
C20 0.0306(9) 0.0180(7) 0.0237(8) -0.0023(6) -0.0019(7) 0.0040(6)
C21 0.0293(9) 0.0308(8) 0.0251(8) 0.0042(7) -0.0011(7) -0.0094(7)
C22 0.0307(9) 0.0324(8) 0.0219(8) 0.0025(6) -0.0024(7) -0.0078(7)
C23 0.0259(9) 0.0267(8) 0.0252(8) 0.0009(6) 0.0023(7) 0.0035(6)
C24 0.0307(10) 0.0624(13) 0.0293(9) 0.0124(9) 0.0089(8) 0.0171(9)
C25 0.0346(11) 0.0581(12) 0.0221(8) 0.0099(8) 0.0043(8) 0.0198(9)
C26 0.0273(9) 0.0290(8) 0.0261(8) 0.0031(6) 0.0038(7) -0.0008(6)
C27 0.0321(10) 0.0393(9) 0.0222(8) -0.0018(7) -0.0007(7) 0.0069(7)
C28 0.0317(10) 0.0319(8) 0.0256(8) -0.0012(7) 0.0010(7) 0.0077(7)
C29 0.0295(9) 0.0226(7) 0.0249(8) 0.0025(6) 0.0010(7) -0.0047(6)
C30 0.0332(10) 0.0435(10) 0.0252(9) -0.0080(7) 0.0054(7) -0.0124(8)
C31 0.0290(10) 0.0421(10) 0.0315(9) -0.0093(8) 0.0089(8) -0.0057(7)
C32 0.0314(9) 0.0255(8) 0.0252(8) 0.0034(6) 0.0008(7) -0.0026(6)
C33 0.0253(8) 0.0220(7) 0.0240(8) 0.0001(6) -0.0059(6) -0.0038(6)
C34 0.0259(9) 0.0257(8) 0.0280(8) -0.0046(6) -0.0005(7) 0.0004(6)
C35 0.0241(9) 0.0302(8) 0.0252(8) -0.0039(6) 0.0009(7) -0.0018(6)
C36 0.0214(8) 0.0249(7) 0.0243(8) -0.0015(6) -0.0021(6) -0.0030(6)
C37 0.0196(8) 0.0241(7) 0.0219(7) -0.0015(6) -0.0066(6) -0.0021(6)
C38 0.0198(8) 0.0252(7) 0.0252(8) -0.0013(6) -0.0023(6) -0.0036(6)
C39 0.0209(8) 0.0218(7) 0.0246(8) 0.0026(6) 0.0017(6) -0.0041(6)
C40 0.0217(8) 0.0238(7) 0.0254(8) -0.0006(6) -0.0004(6) -0.0020(6)
C41 0.0271(9) 0.0274(8) 0.0271(8) 0.0018(6) -0.0027(7) -0.0046(6)
C42 0.0410(11) 0.0312(8) 0.0238(8) -0.0017(7) 0.0031(8) -0.0049(7)
C43 0.0413(11) 0.0354(9) 0.0324(10) 0.0004(7) 0.0095(8) 0.0079(8)
C44 0.0282(9) 0.0318(8) 0.0312(9) 0.0036(7) 0.0062(7) 0.0057(7)
C45 0.0223(8) 0.0245(7) 0.0251(8) 0.0008(6) 0.0010(6) 0.0026(6)
C46 0.0296(9) 0.0259(8) 0.0283(8) 0.0034(6) -0.0005(7) -0.0014(6)
C47 0.0437(11) 0.0275(8) 0.0352(10) 0.0034(7) 0.0073(8) -0.0041(7)
C48 0.0500(12) 0.0282(9) 0.0324(10) 0.0080(7) 0.0116(9) 0.0073(8)
C49 0.0413(11) 0.0424(10) 0.0252(9) 0.0063(8) 0.0011(8) 0.0126(8)
C50 0.0293(10) 0.0365(9) 0.0288(9) 0.0009(7) -0.0023(7) 0.0022(7)
C51 0.0202(8) 0.0188(6) 0.0243(8) -0.0018(6) 0.0034(6) 0.0035(5)
C52 0.0196(8) 0.0240(7) 0.0270(8) 0.0002(6) 0.0015(6) 0.0040(6)
C53 0.0272(9) 0.0305(8) 0.0245(8) -0.0008(6) -0.0012(7) 0.0073(7)
C54 0.0402(11) 0.0290(8) 0.0239(8) 0.0008(7) 0.0054(7) 0.0055(7)
C55 0.0358(10) 0.0326(9) 0.0301(9) -0.0017(7) 0.0106(8) -0.0045(7)
C56 0.0257(9) 0.0279(8) 0.0299(9) -0.0045(7) 0.0053(7) -0.0030(6)
C57 0.0210(8) 0.0200(7) 0.0219(7) 0.0006(6) 0.0019(6) -0.0028(5)
C58 0.0314(10) 0.0285(8) 0.0275(9) 0.0011(7) -0.0047(7) -0.0027(7)
C59 0.0411(11) 0.0343(9) 0.0235(8) -0.0032(7) -0.0021(8) -0.0095(8)
C60 0.0417(11) 0.0233(8) 0.0273(9) -0.0046(6) 0.0087(8) -0.0071(7)
C61 0.0389(10) 0.0207(7) 0.0288(9) 0.0007(6) 0.0067(7) 0.0025(7)
C62 0.0254(8) 0.0229(7) 0.0218(8) 0.0000(6) 0.0004(6) 0.0006(6)

loop_
_atom_type_symbol
_atom_type_description
_atom_type_scat_dispersion_real
_atom_type_scat_dispersion_imag
_atom_type_scat_source
C C 0.0033 0.0016 'International Tables Vol C Tables 4.2.6.8 and 6.1.1.4'
H H 0.0000 0.0000 'International Tables Vol C Tables 4.2.6.8 and 6.1.1.4'
N N 0.0061 0.0033 'International Tables Vol C Tables 4.2.6.8 and 6.1.1.4'
O O 0.0106 0.0060 'International Tables Vol C Tables 4.2.6.8 and 6.1.1.4'
Cl Cl 0.1484 0.1585 'International Tables Vol C Tables 4.2.6.8 and 6.1.1.4'

loop_
_geom_angle_atom_site_label_1
_geom_angle_atom_site_label_2
_geom_angle_atom_site_label_3
_geom_angle
Cl4 C2S Cl3 112.4(3)
Cl4 C2S H2S1 109.1
Cl3 C2S H2S1 109.1
Cl4 C2S H2S2 109.1
Cl3 C2S H2S2 109.1
H2S1 C2S H2S2 107.9
Cl2 C1S Cl1 111.0(4)
Cl2 C1S H1S1 109.4
Cl1 C1S H1S1 109.4
Cl2 C1S H1S2 109.4
Cl1 C1S H1S2 109.4
H1S1 C1S H1S2 108.0
C17 O1 C19 117.70(12)
C33 O2 C32 118.01(13)
N2 N1 C23 114.02(14)
N1 N2 C26 113.10(15)
C2 C1 C37 109.47(13)
C2 C1 C45 107.68(13)
C37 C1 C45 111.25(13)
C2 C1 C39 108.53(13)
C37 C1 C39 110.40(12)
C45 C1 C39 109.43(12)
C3 C2 C1 173.44(18)
C2 C3 C4 174.3(2)
C5A C4 C9 98.4(4)
C5A C4 C3 131.4(3)
C9 C4 C3 121.9(2)
C9 C4 C5 118.2(2)
C3 C4 C5 119.8(2)
C5A C4 C9A 116.8(4)
C3 C4 C9A 111.5(3)
C5 C4 C9A 118.0(4)
C6 C5 C4 118.7(3)
C6 C5 H5 120.6
C4 C5 H5 120.6
C5 C6 C7 119.0(3)
C5 C6 H6 120.5
C7 C6 H6 120.5
C4 C5A C6A 126.8(6)
C4 C5A H5A 116.6
C6A C5A H5A 116.6
C7 C6A C5A 129.3(6)
C7 C6A H6A 115.4
C5A C6A H6A 115.4
C6A C7 C8 97.6(4)
C6A C7 C10 129.7(4)
C8 C7 C10 125.0(2)
C8 C7 C6 118.0(2)
C10 C7 C6 117.0(2)
C6A C7 C8A 115.5(4)
C10 C7 C8A 114.8(3)
C6 C7 C8A 117.4(3)
C7 C8 C9 123.0(3)
C7 C8 H8 118.5
C9 C8 H8 118.5
C4 C9 C8 122.8(3)
C4 C9 H9 118.6
C8 C9 H9 118.6
C9A C8A C7 115.3(6)
C9A C8A H8A 122.4
C7 C8A H8A 122.4
C8A C9A C4 115.2(6)
C8A C9A H9A 122.4
C4 C9A H9A 122.4
C11 C10 C7 173.23(19)
C10 C11 C12 171.79(17)
C11 C12 C13 109.84(12)
C11 C12 C51 108.62(13)
C13 C12 C51 110.41(12)
C11 C12 C57 107.21(13)
C13 C12 C57 111.05(12)
C51 C12 C57 109.63(12)
C14 C13 C18 119.44(14)
C14 C13 C12 122.46(13)
C18 C13 C12 118.03(14)
C13 C14 C15 119.93(14)
C13 C14 H14 120.0
C15 C14 H14 120.0
C16 C15 C14 120.58(16)
C16 C15 H15 119.7
C14 C15 H15 119.7
C15 C16 C17 119.67(15)
C15 C16 H16 120.2
C17 C16 H16 120.2
O1 C17 C18 124.91(15)
O1 C17 C16 115.19(14)
C18 C17 C16 119.90(14)
C17 C18 C13 120.43(15)
C17 C18 H18 119.8
C13 C18 H18 119.8
O1 C19 C20 113.97(13)
O1 C19 H19A 108.8
C20 C19 H19A 108.8
O1 C19 H19B 108.8
C20 C19 H19B 108.8
H19A C19 H19B 107.7
C25 C20 C21 119.25(16)
C25 C20 C19 119.41(15)
C21 C20 C19 121.35(15)
C22 C21 C20 120.06(16)
C22 C21 H21 120.0
C20 C21 H21 120.0
C21 C22 C23 120.28(15)
C21 C22 H22 119.9
C23 C22 H22 119.9
C22 C23 C24 120.17(16)
C22 C23 N1 115.59(14)
C24 C23 N1 124.24(16)
C25 C24 C23 118.87(17)
C25 C24 H24 120.6
C23 C24 H24 120.6
C24 C25 C20 121.35(16)
C24 C25 H25 119.3
C20 C25 H25 119.3
C27 C26 C31 120.29(16)
C27 C26 N2 116.42(15)
C31 C26 N2 123.29(16)
C28 C27 C26 120.32(16)
C28 C27 H27 119.8
C26 C27 H27 119.8
C27 C28 C29 119.86(16)
C27 C28 H28 120.1
C29 C28 H28 120.1
C28 C29 C30 119.21(16)
C28 C29 C32 121.06(15)
C30 C29 C32 119.73(15)
C31 C30 C29 121.39(16)
C31 C30 H30 119.3
C29 C30 H30 119.3
C30 C31 C26 118.85(17)
C30 C31 H31 120.6
C26 C31 H31 120.6
O2 C32 C29 113.68(13)
O2 C32 H32A 108.8
C29 C32 H32A 108.8
O2 C32 H32B 108.8
C29 C32 H32B 108.8
H32A C32 H32B 107.7
O2 C33 C38 124.86(15)
O2 C33 C34 114.89(14)
C38 C33 C34 120.25(14)
C35 C34 C33 119.47(15)
C35 C34 H34 120.3
C33 C34 H34 120.3
C34 C35 C36 120.64(16)
C34 C35 H35 119.7
C36 C35 H35 119.7
C37 C36 C35 119.77(15)
C37 C36 H36 120.1
C35 C36 H36 120.1
C36 C37 C38 119.79(14)
C36 C37 C1 122.00(13)
C38 C37 C1 118.14(14)
C33 C38 C37 120.04(15)
C33 C38 H38 120.0
C37 C38 H38 120.0
C40 C39 C44 118.47(15)
C40 C39 C1 122.29(14)
C44 C39 C1 119.18(14)
C39 C40 C41 120.56(15)
C39 C40 H40 119.7
C41 C40 H40 119.7
C42 C41 C40 120.20(16)
C42 C41 H41 119.9
C40 C41 H41 119.9
C43 C42 C41 119.53(16)
C43 C42 H42 120.2
C41 C42 H42 120.2
C42 C43 C44 120.42(17)
C42 C43 H43 119.8
C44 C43 H43 119.8
C43 C44 C39 120.82(16)
C43 C44 H44 119.6
C39 C44 H44 119.6
C50 C45 C46 118.30(15)
C50 C45 C1 120.97(15)
C46 C45 C1 120.70(14)
C45 C46 C47 121.07(16)
C45 C46 H46 119.5
C47 C46 H46 119.5
C48 C47 C46 120.24(18)
C48 C47 H47 119.9
C46 C47 H47 119.9
C47 C48 C49 119.21(16)
C47 C48 H48 120.4
C49 C48 H48 120.4
C48 C49 C50 120.66(17)
C48 C49 H49 119.7
C50 C49 H49 119.7
C45 C50 C49 120.49(17)
C45 C50 H50 119.8
C49 C50 H50 119.8
C52 C51 C56 118.65(15)
C52 C51 C12 122.25(14)
C56 C51 C12 119.05(14)
C51 C52 C53 120.39(15)
C51 C52 H52 119.8
C53 C52 H52 119.8
C54 C53 C52 120.45(16)
C54 C53 H53 119.8
C52 C53 H53 119.8
C55 C54 C53 119.49(16)
C55 C54 H54 120.3
C53 C54 H54 120.3
C54 C55 C56 120.53(16)
C54 C55 H55 119.7
C56 C55 H55 119.7
C55 C56 C51 120.48(16)
C55 C56 H56 119.8
C51 C56 H56 119.8
C62 C57 C58 118.77(14)
C62 C57 C12 121.11(13)
C58 C57 C12 120.12(14)
C57 C58 C59 120.40(16)
C57 C58 H58 119.8
C59 C58 H58 119.8
C60 C59 C58 120.40(16)
C60 C59 H59 119.8
C58 C59 H59 119.8
C61 C60 C59 119.48(15)
C61 C60 H60 120.3
C59 C60 H60 120.3
C60 C61 C62 120.30(16)
C60 C61 H61 119.9
C62 C61 H61 119.9
C57 C62 C61 120.61(15)
C57 C62 H62 119.7
C61 C62 H62 119.7

loop_
_geom_bond_atom_site_label_1
_geom_bond_atom_site_label_2
_geom_bond_distance
C2S Cl4 1.751(6)
C2S Cl3 1.753(5)
C2S H2S1 0.9900
C2S H2S2 0.9900
C1S Cl2 1.757(6)
C1S Cl1 1.772(7)
C1S H1S1 0.9900
C1S H1S2 0.9900
O1 C17 1.3670(18)
O1 C19 1.433(2)
O2 C33 1.3672(18)
O2 C32 1.429(2)
N1 N2 1.258(2)
N1 C23 1.426(2)
N2 C26 1.423(2)
C1 C2 1.485(2)
C1 C37 1.542(2)
C1 C45 1.545(2)
C1 C39 1.547(2)
C2 C3 1.196(2)
C3 C4 1.444(2)
C4 C5A 1.161(6)
C4 C9 1.295(4)
C4 C5 1.476(4)
C4 C9A 1.663(9)
C5 C6 1.378(4)
C5 H5 0.9500
C6 C7 1.475(4)
C6 H6 0.9500
C5A C6A 1.383(8)
C5A H5A 0.9500
C6A C7 1.145(7)
C6A H6A 0.9500
C7 C8 1.292(4)
C7 C10 1.439(2)
C7 C8A 1.684(8)
C8 C9 1.397(4)
C8 H8 0.9500
C9 H9 0.9500
C8A C9A 1.375(11)
C8A H8A 0.9500
C9A H9A 0.9500
C10 C11 1.194(2)
C11 C12 1.482(2)
C12 C13 1.541(2)
C12 C51 1.545(2)
C12 C57 1.553(2)
C13 C14 1.384(2)
C13 C18 1.400(2)
C14 C15 1.397(2)
C14 H14 0.9500
C15 C16 1.381(2)
C15 H15 0.9500
C16 C17 1.395(2)
C16 H16 0.9500
C17 C18 1.385(2)
C18 H18 0.9500
C19 C20 1.502(2)
C19 H19A 0.9900
C19 H19B 0.9900
C20 C25 1.385(2)
C20 C21 1.386(2)
C21 C22 1.383(2)
C21 H21 0.9500
C22 C23 1.384(2)
C22 H22 0.9500
C23 C24 1.392(2)
C24 C25 1.383(3)
C24 H24 0.9500
C25 H25 0.9500
C26 C27 1.386(2)
C26 C31 1.388(2)
C27 C28 1.386(2)
C27 H27 0.9500
C28 C29 1.387(2)
C28 H28 0.9500
C29 C30 1.388(2)
C29 C32 1.502(2)
C30 C31 1.383(3)
C30 H30 0.9500
C31 H31 0.9500
C32 H32A 0.9900
C32 H32B 0.9900
C33 C38 1.388(2)
C33 C34 1.396(2)
C34 C35 1.384(2)
C34 H34 0.9500
C35 C36 1.397(2)
C35 H35 0.9500
C36 C37 1.388(2)
C36 H36 0.9500
C37 C38 1.398(2)
C38 H38 0.9500
C39 C40 1.392(2)
C39 C44 1.393(2)
C40 C41 1.393(2)
C40 H40 0.9500
C41 C42 1.385(2)
C41 H41 0.9500
C42 C43 1.381(3)
C42 H42 0.9500
C43 C44 1.385(3)
C43 H43 0.9500
C44 H44 0.9500
C45 C50 1.390(2)
C45 C46 1.390(2)
C46 C47 1.391(2)
C46 H46 0.9500
C47 C48 1.380(3)
C47 H47 0.9500
C48 C49 1.384(3)
C48 H48 0.9500
C49 C50 1.393(3)
C49 H49 0.9500
C50 H50 0.9500
C51 C52 1.389(2)
C51 C56 1.396(2)
C52 C53 1.394(2)
C52 H52 0.9500
C53 C54 1.380(2)
C53 H53 0.9500
C54 C55 1.379(3)
C54 H54 0.9500
C55 C56 1.388(2)
C55 H55 0.9500
C56 H56 0.9500
C57 C62 1.388(2)
C57 C58 1.390(2)
C58 C59 1.393(2)
C58 H58 0.9500
C59 C60 1.381(3)
C59 H59 0.9500
C60 C61 1.381(2)
C60 H60 0.9500
C61 C62 1.393(2)
C61 H61 0.9500
C62 H62 0.9500

loop_
_geom_torsion_atom_site_label_1
_geom_torsion_atom_site_label_2
_geom_torsion_atom_site_label_3
_geom_torsion_atom_site_label_4
_geom_torsion
C23 N1 N2 C26 -179.20(14)
C5A C4 C5 C6 -63.7(6)
C9 C4 C5 C6 -0.8(5)
C3 C4 C5 C6 175.8(3)
C9A C4 C5 C6 34.2(5)
C4 C5 C6 C7 -1.8(5)
C9 C4 C5A C6A -37.1(7)
C3 C4 C5A C6A 175.4(4)
C5 C4 C5A C6A 90.4(7)
C9A C4 C5A C6A -11.0(8)
C4 C5A C6A C7 2.9(11)
C5A C6A C7 C8 35.0(7)
C5A C6A C7 C10 -175.2(5)
C5A C6A C7 C6 -95.2(9)
C5A C6A C7 C8A 6.6(9)
C5 C6 C7 C6A 64.2(6)
C5 C6 C7 C8 5.4(5)
C5 C6 C7 C10 -174.0(3)
C5 C6 C7 C8A -31.4(5)
C6A C7 C8 C9 -35.3(5)
C10 C7 C8 C9 172.9(3)
C6 C7 C8 C9 -6.4(6)
C8A C7 C8 C9 91.4(7)
C5A C4 C9 C8 31.9(5)
C3 C4 C9 C8 -176.5(3)
C5 C4 C9 C8 0.1(6)
C9A C4 C9 C8 -98.0(8)
C7 C8 C9 C4 3.9(7)
C6A C7 C8A C9A -6.3(9)
C8 C7 C8A C9A -67.9(7)
C10 C7 C8A C9A 175.2(6)
C6 C7 C8A C9A 31.8(8)
C7 C8A C9A C4 -0.8(10)
C5A C4 C9A C8A 9.1(9)
C9 C4 C9A C8A 67.3(8)
C3 C4 C9A C8A -176.1(6)
C5 C4 C9A C8A -31.5(9)
C11 C12 C13 C14 135.48(15)
C51 C12 C13 C14 -104.75(16)
C57 C12 C13 C14 17.1(2)
C11 C12 C13 C18 -47.65(19)
C51 C12 C13 C18 72.12(17)
C57 C12 C13 C18 -166.07(13)
C18 C13 C14 C15 1.6(2)
C12 C13 C14 C15 178.42(14)
C13 C14 C15 C16 -0.6(2)
C14 C15 C16 C17 -1.3(2)
C19 O1 C17 C18 -7.1(2)
C19 O1 C17 C16 173.45(13)
C15 C16 C17 O1 -178.19(14)
C15 C16 C17 C18 2.3(2)
O1 C17 C18 C13 179.23(14)
C16 C17 C18 C13 -1.3(2)
C14 C13 C18 C17 -0.6(2)
C12 C13 C18 C17 -177.61(13)
C17 O1 C19 C20 71.63(17)
O1 C19 C20 C25 -148.68(15)
O1 C19 C20 C21 31.1(2)
C25 C20 C21 C22 -0.4(2)
C19 C20 C21 C22 179.76(15)
C20 C21 C22 C23 0.2(3)
C21 C22 C23 C24 0.8(3)
C21 C22 C23 N1 -179.56(15)
N2 N1 C23 C22 163.87(14)
N2 N1 C23 C24 -16.5(2)
C22 C23 C24 C25 -1.7(3)
N1 C23 C24 C25 178.75(17)
C23 C24 C25 C20 1.5(3)
C21 C20 C25 C24 -0.5(3)
C19 C20 C25 C24 179.37(17)
N1 N2 C26 C27 157.56(15)
N1 N2 C26 C31 -22.4(2)
C31 C26 C27 C28 2.9(3)
N2 C26 C27 C28 -177.07(15)
C26 C27 C28 C29 -0.8(3)
C27 C28 C29 C30 -1.4(2)
C27 C28 C29 C32 178.17(15)
C28 C29 C30 C31 1.6(3)
C32 C29 C30 C31 -177.99(16)
C29 C30 C31 C26 0.5(3)
C27 C26 C31 C30 -2.7(3)
N2 C26 C31 C30 177.27(16)
C33 O2 C32 C29 68.28(18)
C28 C29 C32 O2 37.1(2)
C30 C29 C32 O2 -143.31(15)
C32 O2 C33 C38 0.8(2)
C32 O2 C33 C34 -178.99(14)
O2 C33 C34 C35 -178.47(14)
C38 C33 C34 C35 1.7(2)
C33 C34 C35 C36 -0.4(2)
C34 C35 C36 C37 -1.1(2)
C35 C36 C37 C38 1.2(2)
C35 C36 C37 C1 178.24(14)
C2 C1 C37 C36 135.23(15)
C45 C1 C37 C36 16.3(2)
C39 C1 C37 C36 -105.36(16)
C2 C1 C37 C38 -47.73(19)
C45 C1 C37 C38 -166.62(13)
C39 C1 C37 C38 71.68(17)
O2 C33 C38 C37 178.62(14)
C34 C33 C38 C37 -1.6(2)
C36 C37 C38 C33 0.1(2)
C1 C37 C38 C33 -177.02(14)
C2 C1 C39 C40 134.45(15)
C37 C1 C39 C40 14.5(2)
C45 C1 C39 C40 -108.30(16)
C2 C1 C39 C44 -48.39(19)
C37 C1 C39 C44 -168.37(14)
C45 C1 C39 C44 68.86(18)
C44 C39 C40 C41 -0.1(2)
C1 C39 C40 C41 177.06(14)
C39 C40 C41 C42 0.2(2)
C40 C41 C42 C43 -0.5(3)
C41 C42 C43 C44 0.8(3)
C42 C43 C44 C39 -0.8(3)
C40 C39 C44 C43 0.4(2)
C1 C39 C44 C43 -176.82(15)
C2 C1 C45 C50 -33.0(2)
C37 C1 C45 C50 86.98(18)
C39 C1 C45 C50 -150.76(15)
C2 C1 C45 C46 149.15(15)
C37 C1 C45 C46 -90.90(18)
C39 C1 C45 C46 31.4(2)
C50 C45 C46 C47 1.5(3)
C1 C45 C46 C47 179.46(16)
C45 C46 C47 C48 -0.1(3)
C46 C47 C48 C49 -1.1(3)
C47 C48 C49 C50 0.8(3)
C46 C45 C50 C49 -1.7(3)
C1 C45 C50 C49 -179.67(16)
C48 C49 C50 C45 0.6(3)
C11 C12 C51 C52 138.35(14)
C13 C12 C51 C52 17.85(19)
C57 C12 C51 C52 -104.80(16)
C11 C12 C51 C56 -44.27(18)
C13 C12 C51 C56 -164.77(13)
C57 C12 C51 C56 72.58(17)
C56 C51 C52 C53 -0.9(2)
C12 C51 C52 C53 176.53(14)
C51 C52 C53 C54 0.0(2)
C52 C53 C54 C55 0.7(2)
C53 C54 C55 C56 -0.5(3)
C54 C55 C56 C51 -0.3(3)
C52 C51 C56 C55 1.0(2)
C12 C51 C56 C55 -176.48(14)
C11 C12 C57 C62 145.97(15)
C13 C12 C57 C62 -94.04(17)
C51 C12 C57 C62 28.24(19)
C11 C12 C57 C58 -34.39(19)
C13 C12 C57 C58 85.60(17)
C51 C12 C57 C58 -152.13(14)
C62 C57 C58 C59 -2.1(2)
C12 C57 C58 C59 178.21(15)
C57 C58 C59 C60 0.6(3)
C58 C59 C60 C61 1.1(3)
C59 C60 C61 C62 -1.2(3)
C58 C57 C62 C61 2.1(2)
C12 C57 C62 C61 -178.28(15)
C60 C61 C62 C57 -0.4(3)

loop_
_platon_squeeze_void_nr
_platon_squeeze_void_average_x
_platon_squeeze_void_average_y
_platon_squeeze_void_average_z
_platon_squeeze_void_volume
_platon_squeeze_void_count_electrons
1 0.252 0.250 0.042 293.7 9.4
2 0.748 0.750 -0.056 293.7 9.4
